data_4301317
loop_
_publ_author_name
'Leire San Felices'
'Eduardo C. Escudero-Ad\'an'
'Jordi Benet-Buchholz'
'Arjan W. Kleij'

_publ_contact_author
;
    Dr. Benet-Buchholz, Jordi
    Institute of Chemical Research of Catalonia (ICIQ)    
    X-ray Diffraction Unit
    Avgda. Pa\=isos Catalans 16
    E-43007 Tarragona, Spain
;
_publ_contact_author_email jbenet@iciq.es
_publ_contact_author_fax '+34 977 920 224'
_publ_contact_author_phone '+34 977 920 204'
_publ_section_title
;
Isolation and Structural Characterization of a Binuclear Intermediate
Species Pertinent to Transmetalation of Zn(salphen) Complexes and the
Formation of Polynuclear Salen Structures
;
_journal_name_full 'Inorganic Chemistry'
_journal_page_first 846
_journal_page_last 853
_journal_paper_doi 10.1021/ic8018265
_journal_volume 48
_journal_year 2009
_chemical_formula_sum 'C29 H32 N2 O9 Zn2'
_chemical_formula_weight 683.31
_chemical_name_systematic
;
 ?
;
_space_group_IT_number 2
_symmetry_cell_setting triclinic
_symmetry_space_group_name_Hall '-P 1'
_symmetry_space_group_name_H-M 'P -1'
_atom_sites_solution_hydrogens geom
_atom_sites_solution_primary direct
_atom_sites_solution_secondary difmap
_audit_creation_method SHELXL-97
_cell_angle_alpha 87.326(3)
_cell_angle_beta 77.487(4)
_cell_angle_gamma 78.697(3)
_cell_formula_units_Z 2
_cell_length_a 7.7191(5)
_cell_length_b 13.3739(7)
_cell_length_c 14.4779(8)
_cell_measurement_reflns_used 3207
_cell_measurement_temperature 100(2)
_cell_measurement_theta_max 30.33
_cell_measurement_theta_min 2.88
_cell_volume 1430.80(15)
_computing_cell_refinement 'Bruker-Nonius Apex v1.0-22 2002'
_computing_data_collection 'Bruker-Nonius Apex v1.0-22 2002'
_computing_data_reduction 'SAINT+ Version 7.06A Bruker-Nonius, 2004'
_computing_molecular_graphics 'Shelxtl Version 6.12 (Sheldrick, 2001)'
_computing_publication_material 'Shelxtl Version 6.12 (Sheldrick, 2001)'
_computing_structure_refinement 'Shelxtl Version 6.12 (Sheldrick, 2001)'
_computing_structure_solution 'Shelxtl Version 6.12 (Sheldrick, 2001)'
_diffrn_ambient_temperature 100(2)
_diffrn_detector_area_resol_mean 512
_diffrn_detector_type '4K CCD area detector APEX II'
_diffrn_measured_fraction_theta_full 0.929
_diffrn_measured_fraction_theta_max 0.929
_diffrn_measurement_device_type 'Kappa 4-axis goniometer bruker-nonius'
_diffrn_measurement_method
;
 Fullsphere data collection, phi and omega scans
;
_diffrn_measurement_specimen_support 'magnetic support whith 10 micron nylon fiber cryoloop'
_diffrn_radiation_monochromator 'Multilayer Montel 200 mirrors'
_diffrn_radiation_type MoK\a
_diffrn_radiation_wavelength 0.71073
_diffrn_reflns_av_R_equivalents 0.0841
_diffrn_reflns_av_sigmaI/netI 0.1051
_diffrn_reflns_limit_h_max 9
_diffrn_reflns_limit_h_min -11
_diffrn_reflns_limit_k_max 18
_diffrn_reflns_limit_k_min -19
_diffrn_reflns_limit_l_max 20
_diffrn_reflns_limit_l_min -20
_diffrn_reflns_number 22034
_diffrn_reflns_theta_full 31.14
_diffrn_reflns_theta_max 31.14
_diffrn_reflns_theta_min 2.88
_diffrn_source 'rotating anode X-ray tube'
_diffrn_source_current 70
_diffrn_source_power 50
_diffrn_source_size '3 mm x 0.3 mm fine focus'
_diffrn_source_type 'Bruker-Nonius FR 591'
_exptl_absorpt_coefficient_mu 1.734
_exptl_absorpt_correction_T_max 0.9661
_exptl_absorpt_correction_T_min 0.8457
_exptl_absorpt_correction_type empirical
_exptl_absorpt_process_details
; 
 SADABS Version 2.1 2003 Bruker-Nonius
 Blessing, Acta Cryst. (1995) A51 33-38
;
_exptl_crystal_colour yellow
_exptl_crystal_density_diffrn 1.586
_exptl_crystal_density_method 'not measured'
_exptl_crystal_description BLOCK
_exptl_crystal_F_000 704
_exptl_crystal_size_max 0.10
_exptl_crystal_size_mid 0.05
_exptl_crystal_size_min 0.02
_refine_diff_density_max 0.855
_refine_diff_density_min -0.890
_refine_diff_density_rms 0.128
_refine_ls_extinction_method none
_refine_ls_goodness_of_fit_ref 1.002
_refine_ls_hydrogen_treatment noref
_refine_ls_matrix_type full
_refine_ls_number_parameters 388
_refine_ls_number_reflns 8603
_refine_ls_number_restraints 0
_refine_ls_restrained_S_all 1.002
_refine_ls_R_factor_all 0.0880
_refine_ls_R_factor_gt 0.0532
_refine_ls_shift/su_max 0.010
_refine_ls_shift/su_mean 0.000
_refine_ls_structure_factor_coef Fsqd
_refine_ls_weighting_details 'calc w=1/[\s^2^(Fo^2^)+(0.0441P)^2^+0.0000P] where P=(Fo^2^+2Fc^2^)/3'
_refine_ls_weighting_scheme calc
_refine_ls_wR_factor_gt 0.1122
_refine_ls_wR_factor_ref 0.1271
_reflns_number_gt 5966
_reflns_number_total 8603
_reflns_threshold_expression >2sigma(I)
_cod_data_source_file ic8018265_si_002_1.cif
_cod_data_source_block awk333_0m
_cod_depositor_comments
;
The following automatic conversions were performed:
'_symmetry_cell_setting' value 'Triclinic' changed to 'triclinic'
according to '/home/saulius/struct/CIF-dictionaries/cif_core.dic'
dictionary named 'cif_core.dic' version 2.4.1 from 2010-06-29.

Automatic conversion script
Id: cif_fix_enum 1527 2010-12-29 10:47:43Z saulius 
;
_cod_original_cell_volume 1430.80(14)
_cod_database_code 4301317

loop_
_symmetry_equiv_pos_as_xyz
'x, y, z'
'-x, -y, -z'

loop_
_atom_site_label
_atom_site_type_symbol
_atom_site_fract_x
_atom_site_fract_y
_atom_site_fract_z
_atom_site_U_iso_or_equiv
_atom_site_adp_type
_atom_site_occupancy
_atom_site_symmetry_multiplicity
_atom_site_calc_flag
_atom_site_refinement_flags
_atom_site_disorder_assembly
_atom_site_disorder_group
Zn1 Zn 0.84251(4) 0.29407(2) 0.08610(2) 0.01126(7) Uani 1 1 d . . .
O1 O 0.6619(3) 0.37939(14) 0.18494(13) 0.0150(4) Uani 1 1 d . . .
N1 N 0.8308(3) 0.41795(17) -0.00589(15) 0.0136(5) Uani 1 1 d . . .
C1 C 0.5813(4) 0.47500(19) 0.18001(18) 0.0129(5) Uani 1 1 d . . .
Zn2 Zn 0.84596(4) 0.13496(2) 0.27193(2) 0.01347(8) Uani 1 1 d . . .
O2 O 0.7840(3) 0.16115(13) 0.14543(12) 0.0130(4) Uani 1 1 d . . .
N2 N 0.9025(3) 0.22241(16) -0.04408(14) 0.0129(5) Uani 1 1 d . . .
C2 C 0.4484(4) 0.5179(2) 0.25990(19) 0.0159(6) Uani 1 1 d . . .
C3 C 0.3675(4) 0.6196(2) 0.2636(2) 0.0189(6) Uani 1 1 d . . .
H3 H 0.2822 0.6462 0.3186 0.023 Uiso 1 1 calc R . .
O3 O 0.4128(3) 0.44884(15) 0.33138(14) 0.0227(5) Uani 1 1 d . . .
C4 C 0.4109(4) 0.6838(2) 0.1866(2) 0.0191(6) Uani 1 1 d . . .
H4 H 0.3578 0.7542 0.1899 0.023 Uiso 1 1 calc R . .
O4 O 0.6044(3) 0.04381(15) 0.25579(12) 0.0173(4) Uani 1 1 d . . .
C5 C 0.5302(4) 0.6447(2) 0.1064(2) 0.0182(6) Uani 1 1 d . . .
H5 H 0.5549 0.6880 0.0532 0.022 Uiso 1 1 calc R . .
O5 O 1.0796(3) 0.29026(14) 0.11990(13) 0.0151(4) Uani 1 1 d . . .
C6 C 0.6174(4) 0.5411(2) 0.10123(18) 0.0142(6) Uani 1 1 d . . .
O6 O 1.0680(3) 0.19711(16) 0.25332(14) 0.0210(5) Uani 1 1 d . . .
C7 C 0.7333(4) 0.50800(19) 0.01178(19) 0.0145(6) Uani 1 1 d . . .
H7 H 0.7387 0.5563 -0.0385 0.017 Uiso 1 1 calc R . .
O7 O 0.6705(3) 0.25914(16) 0.33696(14) 0.0181(5) Uani 1 1 d . . .
H7M H 0.649(6) 0.300(3) 0.302(3) 0.048(14) Uiso 1 1 d . . .
C8 C 0.9344(4) 0.3910(2) -0.09777(18) 0.0136(5) Uani 1 1 d . . .
O8 O 0.8601(3) 0.05255(15) 0.39576(13) 0.0172(4) Uani 1 1 d . . .
C9 C 1.0017(4) 0.4595(2) -0.16591(18) 0.0162(6) Uani 1 1 d . . .
H9 H 0.9760 0.5304 -0.1528 0.019 Uiso 1 1 calc R . .
O9 O 1.0062(3) -0.01987(15) 0.26184(13) 0.0197(5) Uani 1 1 d . . .
C10 C 1.1059(4) 0.4233(2) -0.25269(19) 0.0182(6) Uani 1 1 d . . .
H10 H 1.1502 0.4699 -0.2991 0.022 Uiso 1 1 calc R . .
C11 C 1.1456(4) 0.3205(2) -0.27221(19) 0.0195(6) Uani 1 1 d . . .
H11 H 1.2187 0.2967 -0.3315 0.023 Uiso 1 1 calc R . .
C12 C 1.0792(4) 0.2511(2) -0.20542(18) 0.0165(6) Uani 1 1 d . . .
H12 H 1.1046 0.1804 -0.2196 0.020 Uiso 1 1 calc R . .
C13 C 0.9751(4) 0.2864(2) -0.11761(17) 0.0124(5) Uani 1 1 d . . .
C14 C 0.8737(4) 0.13486(19) -0.06309(17) 0.0124(5) Uani 1 1 d . . .
H14 H 0.9081 0.1138 -0.1273 0.015 Uiso 1 1 calc R . .
C15 C 0.7932(3) 0.06581(19) 0.00523(17) 0.0120(5) Uani 1 1 d . . .
C16 C 0.7591(4) -0.0221(2) -0.03007(18) 0.0150(6) Uani 1 1 d . . .
H16 H 0.7932 -0.0347 -0.0962 0.018 Uiso 1 1 calc R . .
C17 C 0.6772(4) -0.0908(2) 0.02860(19) 0.0170(6) Uani 1 1 d . . .
H17 H 0.6589 -0.1514 0.0035 0.020 Uiso 1 1 calc R . .
C18 C 0.6207(4) -0.0707(2) 0.12603(19) 0.0154(6) Uani 1 1 d . . .
H18 H 0.5605 -0.1166 0.1669 0.019 Uiso 1 1 calc R . .
C19 C 0.6529(4) 0.0151(2) 0.16170(18) 0.0140(6) Uani 1 1 d . . .
C20 C 0.7464(3) 0.08445(19) 0.10410(17) 0.0117(5) Uani 1 1 d . . .
C21 C 0.2532(4) 0.4755(2) 0.4031(2) 0.0245(7) Uani 1 1 d . . .
H21A H 0.1499 0.5062 0.3742 0.029 Uiso 1 1 calc R . .
H21B H 0.2703 0.5257 0.4468 0.029 Uiso 1 1 calc R . .
C22 C 0.2169(5) 0.3795(3) 0.4560(2) 0.0423(11) Uani 1 1 d . . .
H22A H 0.2034 0.3297 0.4118 0.063 Uiso 1 1 calc R . .
H22B H 0.1055 0.3954 0.5047 0.063 Uiso 1 1 calc R . .
H22C H 0.3182 0.3510 0.4861 0.063 Uiso 1 1 calc R . .
C23 C 0.4775(4) -0.0078(2) 0.3184(2) 0.0226(7) Uani 1 1 d . . .
H23A H 0.5400 -0.0748 0.3378 0.027 Uiso 1 1 calc R . .
H23B H 0.3821 -0.0191 0.2862 0.027 Uiso 1 1 calc R . .
C24 C 0.3957(5) 0.0596(3) 0.4036(2) 0.0272(8) Uani 1 1 d . . .
H24A H 0.4924 0.0759 0.4309 0.041 Uiso 1 1 calc R . .
H24B H 0.3180 0.0238 0.4509 0.041 Uiso 1 1 calc R . .
H24C H 0.3236 0.1227 0.3845 0.041 Uiso 1 1 calc R . .
C25 C 1.1459(4) 0.2489(2) 0.18795(18) 0.0140(6) Uani 1 1 d . . .
C26 C 1.3305(4) 0.2644(2) 0.1907(2) 0.0217(7) Uani 1 1 d . . .
H26A H 1.3756 0.2212 0.2402 0.033 Uiso 1 1 calc R . .
H26B H 1.3258 0.3361 0.2044 0.033 Uiso 1 1 calc R . .
H26C H 1.4117 0.2463 0.1293 0.033 Uiso 1 1 calc R . .
C27 C 0.7273(5) 0.3046(3) 0.4096(2) 0.0300(8) Uani 1 1 d . . .
H27A H 0.7437 0.2547 0.4603 0.045 Uiso 1 1 calc R . .
H27B H 0.6352 0.3637 0.4353 0.045 Uiso 1 1 calc R . .
H27C H 0.8419 0.3267 0.3833 0.045 Uiso 1 1 calc R . .
C28 C 0.9621(4) -0.0234(2) 0.35025(18) 0.0157(6) Uani 1 1 d . . .
C29 C 1.0290(5) -0.1171(2) 0.4032(2) 0.0240(7) Uani 1 1 d . . .
H29A H 0.9327 -0.1567 0.4221 0.036 Uiso 1 1 calc R . .
H29B H 1.0641 -0.0970 0.4598 0.036 Uiso 1 1 calc R . .
H29C H 1.1338 -0.1587 0.3624 0.036 Uiso 1 1 calc R . .

loop_
_atom_site_aniso_label
_atom_site_aniso_U_11
_atom_site_aniso_U_22
_atom_site_aniso_U_33
_atom_site_aniso_U_23
_atom_site_aniso_U_13
_atom_site_aniso_U_12
Zn1 0.01172(14) 0.01097(13) 0.01114(13) 0.00138(10) -0.00324(11) -0.00171(11)
O1 0.0134(9) 0.0116(8) 0.0169(9) 0.0019(7) -0.0019(7) 0.0030(7)
N1 0.0145(10) 0.0150(10) 0.0129(9) 0.0020(8) -0.0051(8) -0.0049(9)
C1 0.0109(11) 0.0112(11) 0.0184(12) -0.0010(9) -0.0069(10) -0.0016(10)
Zn2 0.01494(15) 0.01403(14) 0.01145(13) 0.00216(11) -0.00360(11) -0.00240(12)
O2 0.0152(9) 0.0133(8) 0.0113(8) 0.0006(6) -0.0035(7) -0.0041(7)
N2 0.0147(10) 0.0123(10) 0.0114(9) 0.0017(8) -0.0031(8) -0.0022(9)
C2 0.0130(12) 0.0151(12) 0.0191(12) 0.0006(10) -0.0041(10) -0.0006(10)
C3 0.0137(12) 0.0187(13) 0.0239(13) -0.0034(11) -0.0056(11) 0.0007(11)
O3 0.0208(10) 0.0205(10) 0.0196(9) 0.0038(8) 0.0029(8) 0.0044(9)
C4 0.0157(13) 0.0127(12) 0.0288(14) -0.0022(10) -0.0063(11) -0.0002(11)
O4 0.0198(10) 0.0205(9) 0.0121(8) 0.0031(7) -0.0013(8) -0.0080(8)
C5 0.0174(13) 0.0114(11) 0.0264(14) 0.0047(10) -0.0077(11) -0.0019(10)
O5 0.0124(9) 0.0155(9) 0.0191(9) 0.0027(7) -0.0076(7) -0.0028(7)
C6 0.0121(11) 0.0128(11) 0.0178(12) 0.0007(9) -0.0052(10) -0.0006(10)
O6 0.0214(10) 0.0278(11) 0.0179(9) 0.0069(8) -0.0088(8) -0.0110(9)
C7 0.0151(12) 0.0101(11) 0.0201(12) 0.0046(9) -0.0068(10) -0.0044(10)
O7 0.0220(10) 0.0178(9) 0.0141(9) -0.0011(7) -0.0075(8) 0.0014(8)
C8 0.0132(11) 0.0179(12) 0.0119(11) 0.0038(9) -0.0073(9) -0.0039(10)
O8 0.0204(10) 0.0165(9) 0.0127(8) 0.0003(7) -0.0036(8) 0.0015(8)
C9 0.0176(13) 0.0168(12) 0.0172(12) 0.0043(10) -0.0083(10) -0.0062(11)
O9 0.0276(11) 0.0175(9) 0.0129(8) 0.0013(7) -0.0044(8) -0.0021(9)
C10 0.0177(13) 0.0235(13) 0.0152(12) 0.0084(10) -0.0053(10) -0.0081(11)
C11 0.0154(13) 0.0290(15) 0.0129(12) 0.0042(10) -0.0015(10) -0.0043(12)
C12 0.0151(12) 0.0189(12) 0.0160(12) 0.0030(10) -0.0055(10) -0.0025(11)
C13 0.0108(11) 0.0162(12) 0.0129(11) 0.0026(9) -0.0068(9) -0.0051(10)
C14 0.0118(11) 0.0140(11) 0.0120(11) -0.0006(9) -0.0040(9) -0.0019(10)
C15 0.0083(11) 0.0124(11) 0.0146(11) 0.0013(9) -0.0020(9) -0.0010(9)
C16 0.0153(12) 0.0147(12) 0.0140(11) -0.0009(9) -0.0039(10) 0.0003(10)
C17 0.0182(13) 0.0119(11) 0.0230(13) -0.0018(10) -0.0064(11) -0.0049(10)
C18 0.0137(12) 0.0133(11) 0.0213(12) 0.0039(10) -0.0050(10) -0.0066(10)
C19 0.0118(11) 0.0160(12) 0.0147(11) 0.0026(9) -0.0044(10) -0.0024(10)
C20 0.0082(10) 0.0118(11) 0.0149(11) 0.0015(9) -0.0031(9) -0.0011(9)
C21 0.0192(14) 0.0298(16) 0.0177(13) -0.0023(11) 0.0022(12) 0.0051(13)
C22 0.037(2) 0.044(2) 0.0276(16) 0.0117(15) 0.0165(16) 0.0092(17)
C23 0.0226(14) 0.0236(14) 0.0206(13) 0.0068(11) 0.0000(12) -0.0087(12)
C24 0.0249(16) 0.0337(17) 0.0195(13) 0.0041(12) 0.0020(12) -0.0063(14)
C25 0.0119(11) 0.0137(11) 0.0161(12) -0.0021(9) -0.0038(10) -0.0007(10)
C26 0.0129(12) 0.0272(15) 0.0259(14) 0.0079(12) -0.0058(11) -0.0060(12)
C27 0.0344(18) 0.0304(17) 0.0258(15) -0.0111(13) -0.0153(14) 0.0048(15)
C28 0.0179(13) 0.0163(12) 0.0146(11) 0.0009(9) -0.0056(10) -0.0055(11)
C29 0.0329(17) 0.0185(13) 0.0179(13) 0.0016(11) -0.0061(12) 0.0022(13)

loop_
_atom_type_symbol
_atom_type_description
_atom_type_scat_dispersion_real
_atom_type_scat_dispersion_imag
_atom_type_scat_source
C C 0.0033 0.0016 'International Tables Vol C Tables 4.2.6.8 and 6.1.1.4'
H H 0.0000 0.0000 'International Tables Vol C Tables 4.2.6.8 and 6.1.1.4'
N N 0.0061 0.0033 'International Tables Vol C Tables 4.2.6.8 and 6.1.1.4'
O O 0.0106 0.0060 'International Tables Vol C Tables 4.2.6.8 and 6.1.1.4'
Zn Zn 0.2839 1.4301 'International Tables Vol C Tables 4.2.6.8 and 6.1.1.4'

loop_
_geom_angle_atom_site_label_1
_geom_angle_atom_site_label_2
_geom_angle_atom_site_label_3
_geom_angle
_geom_angle_site_symmetry_1
_geom_angle_site_symmetry_3
_geom_angle_publ_flag
O5 Zn1 O1 105.33(9) . . ?
O5 Zn1 O2 100.01(8) . . ?
O1 Zn1 O2 93.66(7) . . ?
O5 Zn1 N2 105.34(9) . . ?
O1 Zn1 N2 148.62(9) . . ?
O2 Zn1 N2 87.44(8) . . ?
O5 Zn1 N1 101.22(9) . . ?
O1 Zn1 N1 89.29(8) . . ?
O2 Zn1 N1 156.96(10) . . ?
N2 Zn1 N1 78.41(8) . . ?
C1 O1 Zn1 129.03(16) . . ?
C7 N1 C8 121.3(2) . . ?
C7 N1 Zn1 126.92(17) . . ?
C8 N1 Zn1 111.58(16) . . ?
O1 C1 C6 125.2(2) . . ?
O1 C1 C2 118.3(2) . . ?
C6 C1 C2 116.5(2) . . ?
O2 Zn2 O6 100.42(8) . . ?
O2 Zn2 O7 96.06(8) . . ?
O6 Zn2 O7 95.75(9) . . ?
O2 Zn2 O8 154.33(9) . . ?
O6 Zn2 O8 101.38(9) . . ?
O7 Zn2 O8 95.07(7) . . ?
O2 Zn2 O9 104.25(7) . . ?
O6 Zn2 O9 92.11(9) . . ?
O7 Zn2 O9 156.50(7) . . ?
O8 Zn2 O9 61.61(7) . . ?
O2 Zn2 C28 131.79(9) . . ?
O6 Zn2 C28 97.63(9) . . ?
O7 Zn2 C28 126.09(8) . . ?
O8 Zn2 C28 31.06(8) . . ?
O9 Zn2 C28 30.56(7) . . ?
O2 Zn2 O4 69.26(7) . . ?
O6 Zn2 O4 166.28(7) . . ?
O7 Zn2 O4 94.38(8) . . ?
O8 Zn2 O4 86.89(8) . . ?
O9 Zn2 O4 82.14(8) . . ?
C28 Zn2 O4 83.77(9) . . ?
C20 O2 Zn2 117.33(15) . . ?
C20 O2 Zn1 127.96(15) . . ?
Zn2 O2 Zn1 113.19(10) . . ?
C14 N2 C13 120.7(2) . . ?
C14 N2 Zn1 128.25(17) . . ?
C13 N2 Zn1 110.94(17) . . ?
O3 C2 C3 124.4(2) . . ?
O3 C2 C1 113.6(2) . . ?
C3 C2 C1 122.1(2) . . ?
C2 C3 C4 120.2(2) . . ?
C2 O3 C21 118.1(2) . . ?
C5 C4 C3 119.8(2) . . ?
C19 O4 C23 117.5(2) . . ?
C19 O4 Zn2 102.69(16) . . ?
C23 O4 Zn2 136.37(19) . . ?
C4 C5 C6 121.2(2) . . ?
C25 O5 Zn1 131.87(19) . . ?
C5 C6 C1 120.2(2) . . ?
C5 C6 C7 116.0(2) . . ?
C1 C6 C7 123.8(2) . . ?
C25 O6 Zn2 134.0(2) . . ?
N1 C7 C6 125.4(2) . . ?
C27 O7 Zn2 115.96(18) . . ?
C9 C8 C13 119.5(2) . . ?
C9 C8 N1 125.1(2) . . ?
C13 C8 N1 115.3(2) . . ?
C28 O8 Zn2 91.56(15) . . ?
C10 C9 C8 119.7(3) . . ?
C28 O9 Zn2 86.81(15) . . ?
C11 C10 C9 120.7(2) . . ?
C10 C11 C12 120.4(2) . . ?
C11 C12 C13 119.5(3) . . ?
C12 C13 C8 120.1(2) . . ?
C12 C13 N2 124.2(2) . . ?
C8 C13 N2 115.7(2) . . ?
N2 C14 C15 125.4(2) . . ?
C16 C15 C20 119.8(2) . . ?
C16 C15 C14 117.0(2) . . ?
C20 C15 C14 123.2(3) . . ?
C17 C16 C15 121.5(2) . . ?
C16 C17 C18 119.4(3) . . ?
C19 C18 C17 119.8(2) . . ?
C18 C19 O4 125.5(2) . . ?
C18 C19 C20 122.3(2) . . ?
O4 C19 C20 112.2(3) . . ?
O2 C20 C19 118.3(2) . . ?
O2 C20 C15 124.7(2) . . ?
C19 C20 C15 117.0(3) . . ?
O3 C21 C22 107.8(2) . . ?
O4 C23 C24 107.1(3) . . ?
O6 C25 O5 125.4(3) . . ?
O6 C25 C26 118.2(3) . . ?
O5 C25 C26 116.4(2) . . ?
O9 C28 O8 120.0(2) . . ?
O9 C28 C29 120.5(2) . . ?
O8 C28 C29 119.5(2) . . ?
O9 C28 Zn2 62.63(14) . . ?
O8 C28 Zn2 57.38(13) . . ?
C29 C28 Zn2 176.81(19) . . ?

loop_
_geom_bond_atom_site_label_1
_geom_bond_atom_site_label_2
_geom_bond_distance
_geom_bond_site_symmetry_2
_geom_bond_publ_flag
Zn1 O5 1.985(2) . ?
Zn1 O1 1.9893(17) . ?
Zn1 O2 2.0263(18) . ?
Zn1 N2 2.074(2) . ?
Zn1 N1 2.077(2) . ?
O1 C1 1.314(3) . ?
N1 C7 1.293(3) . ?
N1 C8 1.418(3) . ?
C1 C6 1.423(3) . ?
C1 C2 1.427(3) . ?
Zn2 O2 1.9899(19) . ?
Zn2 O6 2.010(2) . ?
Zn2 O7 2.0470(19) . ?
Zn2 O8 2.0722(18) . ?
Zn2 O9 2.1875(19) . ?
Zn2 C28 2.459(3) . ?
Zn2 O4 2.475(2) . ?
O2 C20 1.321(3) . ?
N2 C14 1.287(4) . ?
N2 C13 1.423(3) . ?
C2 O3 1.373(3) . ?
C2 C3 1.380(4) . ?
C3 C4 1.397(4) . ?
O3 C21 1.425(3) . ?
C4 C5 1.369(4) . ?
O4 C19 1.384(3) . ?
O4 C23 1.442(3) . ?
C5 C6 1.415(3) . ?
O5 C25 1.263(3) . ?
C6 C7 1.439(3) . ?
O6 C25 1.262(3) . ?
O7 C27 1.426(4) . ?
C8 C9 1.401(4) . ?
C8 C13 1.401(4) . ?
O8 C28 1.269(3) . ?
C9 C10 1.388(4) . ?
O9 C28 1.252(3) . ?
C10 C11 1.377(4) . ?
C11 C12 1.395(4) . ?
C12 C13 1.396(3) . ?
C14 C15 1.446(3) . ?
C15 C16 1.396(4) . ?
C15 C20 1.420(3) . ?
C16 C17 1.374(4) . ?
C17 C18 1.405(4) . ?
C18 C19 1.366(4) . ?
C19 C20 1.416(4) . ?
C21 C22 1.507(5) . ?
C23 C24 1.510(4) . ?
C25 C26 1.489(4) . ?
C28 C29 1.501(4) . ?

loop_
_geom_torsion_atom_site_label_1
_geom_torsion_atom_site_label_2
_geom_torsion_atom_site_label_3
_geom_torsion_atom_site_label_4
_geom_torsion
_geom_torsion_site_symmetry_1
_geom_torsion_site_symmetry_2
_geom_torsion_site_symmetry_3
_geom_torsion_site_symmetry_4
_geom_torsion_publ_flag
O5 Zn1 O1 C1 102.0(3) . . . . ?
O2 Zn1 O1 C1 -156.6(3) . . . . ?
N2 Zn1 O1 C1 -65.5(3) . . . . ?
N1 Zn1 O1 C1 0.5(3) . . . . ?
O5 Zn1 N1 C7 -105.1(3) . . . . ?
O1 Zn1 N1 C7 0.3(3) . . . . ?
O2 Zn1 N1 C7 98.0(3) . . . . ?
N2 Zn1 N1 C7 151.3(3) . . . . ?
O5 Zn1 N1 C8 80.0(2) . . . . ?
O1 Zn1 N1 C8 -174.5(2) . . . . ?
O2 Zn1 N1 C8 -76.8(3) . . . . ?
N2 Zn1 N1 C8 -23.6(2) . . . . ?
Zn1 O1 C1 C6 -4.3(5) . . . . ?
Zn1 O1 C1 C2 176.7(2) . . . . ?
O6 Zn2 O2 C20 132.84(17) . . . . ?
O7 Zn2 O2 C20 -130.15(17) . . . . ?
O8 Zn2 O2 C20 -14.9(3) . . . . ?
O9 Zn2 O2 C20 37.94(18) . . . . ?
C28 Zn2 O2 C20 22.6(2) . . . . ?
O4 Zn2 O2 C20 -37.76(16) . . . . ?
O6 Zn2 O2 Zn1 -34.25(10) . . . . ?
O7 Zn2 O2 Zn1 62.76(10) . . . . ?
O8 Zn2 O2 Zn1 177.99(12) . . . . ?
O9 Zn2 O2 Zn1 -129.14(9) . . . . ?
C28 Zn2 O2 Zn1 -144.45(10) . . . . ?
O4 Zn2 O2 Zn1 155.16(10) . . . . ?
O5 Zn1 O2 C20 -124.3(2) . . . . ?
O1 Zn1 O2 C20 129.4(2) . . . . ?
N2 Zn1 O2 C20 -19.2(2) . . . . ?
N1 Zn1 O2 C20 32.6(3) . . . . ?
O5 Zn1 O2 Zn2 41.12(10) . . . . ?
O1 Zn1 O2 Zn2 -65.16(10) . . . . ?
N2 Zn1 O2 Zn2 146.25(10) . . . . ?
N1 Zn1 O2 Zn2 -161.97(16) . . . . ?
O5 Zn1 N2 C14 109.3(2) . . . . ?
O1 Zn1 N2 C14 -83.2(3) . . . . ?
O2 Zn1 N2 C14 9.7(2) . . . . ?
N1 Zn1 N2 C14 -152.0(3) . . . . ?
O5 Zn1 N2 C13 -74.30(18) . . . . ?
O1 Zn1 N2 C13 93.2(2) . . . . ?
O2 Zn1 N2 C13 -173.97(18) . . . . ?
N1 Zn1 N2 C13 24.32(18) . . . . ?
O1 C1 C2 O3 -4.3(4) . . . . ?
C6 C1 C2 O3 176.6(3) . . . . ?
O1 C1 C2 C3 174.8(3) . . . . ?
C6 C1 C2 C3 -4.3(5) . . . . ?
O3 C2 C3 C4 -179.1(3) . . . . ?
C1 C2 C3 C4 1.9(5) . . . . ?
C3 C2 O3 C21 16.5(5) . . . . ?
C1 C2 O3 C21 -164.4(3) . . . . ?
C2 C3 C4 C5 1.8(5) . . . . ?
O2 Zn2 O4 C19 36.01(14) . . . . ?
O6 Zn2 O4 C19 -6.6(4) . . . . ?
O7 Zn2 O4 C19 130.85(15) . . . . ?
O8 Zn2 O4 C19 -134.29(15) . . . . ?
O9 Zn2 O4 C19 -72.53(15) . . . . ?
C28 Zn2 O4 C19 -103.29(15) . . . . ?
O2 Zn2 O4 C23 -166.6(2) . . . . ?
O6 Zn2 O4 C23 150.7(3) . . . . ?
O7 Zn2 O4 C23 -71.8(2) . . . . ?
O8 Zn2 O4 C23 23.1(2) . . . . ?
O9 Zn2 O4 C23 84.8(2) . . . . ?
C28 Zn2 O4 C23 54.1(2) . . . . ?
C3 C4 C5 C6 -2.9(5) . . . . ?
O1 Zn1 O5 C25 68.9(2) . . . . ?
O2 Zn1 O5 C25 -27.8(2) . . . . ?
N2 Zn1 O5 C25 -117.8(2) . . . . ?
N1 Zn1 O5 C25 161.2(2) . . . . ?
C4 C5 C6 C1 0.3(5) . . . . ?
C4 C5 C6 C7 177.3(3) . . . . ?
O1 C1 C6 C5 -175.9(3) . . . . ?
C2 C1 C6 C5 3.2(4) . . . . ?
O1 C1 C6 C7 7.4(5) . . . . ?
C2 C1 C6 C7 -173.5(3) . . . . ?
O2 Zn2 O6 C25 7.1(3) . . . . ?
O7 Zn2 O6 C25 -90.2(3) . . . . ?
O8 Zn2 O6 C25 173.4(2) . . . . ?
O9 Zn2 O6 C25 112.0(2) . . . . ?
C28 Zn2 O6 C25 142.2(2) . . . . ?
O4 Zn2 O6 C25 47.2(5) . . . . ?
C8 N1 C7 C6 176.9(3) . . . . ?
Zn1 N1 C7 C6 2.5(5) . . . . ?
C5 C6 C7 N1 176.7(3) . . . . ?
C1 C6 C7 N1 -6.5(5) . . . . ?
O2 Zn2 O7 C27 -147.4(2) . . . . ?
O6 Zn2 O7 C27 -46.2(2) . . . . ?
O8 Zn2 O7 C27 55.8(2) . . . . ?
O9 Zn2 O7 C27 62.7(3) . . . . ?
C28 Zn2 O7 C27 57.6(3) . . . . ?
O4 Zn2 O7 C27 143.0(2) . . . . ?
C7 N1 C8 C9 26.3(5) . . . . ?
Zn1 N1 C8 C9 -158.4(3) . . . . ?
C7 N1 C8 C13 -156.1(3) . . . . ?
Zn1 N1 C8 C13 19.1(3) . . . . ?
O2 Zn2 O8 C28 61.8(3) . . . . ?
O6 Zn2 O8 C28 -85.88(19) . . . . ?
O7 Zn2 O8 C28 177.20(19) . . . . ?
O9 Zn2 O8 C28 0.33(18) . . . . ?
O4 Zn2 O8 C28 83.07(19) . . . . ?
C13 C8 C9 C10 0.8(4) . . . . ?
N1 C8 C9 C10 178.2(3) . . . . ?
O2 Zn2 O9 C28 -157.22(19) . . . . ?
O6 Zn2 O9 C28 101.47(19) . . . . ?
O7 Zn2 O9 C28 -8.2(3) . . . . ?
O8 Zn2 O9 C28 -0.33(18) . . . . ?
O4 Zn2 O9 C28 -91.04(19) . . . . ?
C8 C9 C10 C11 -0.7(5) . . . . ?
C9 C10 C11 C12 1.0(5) . . . . ?
C10 C11 C12 C13 -1.4(5) . . . . ?
C11 C12 C13 C8 1.5(4) . . . . ?
C11 C12 C13 N2 -179.3(3) . . . . ?
C9 C8 C13 C12 -1.2(4) . . . . ?
N1 C8 C13 C12 -178.9(3) . . . . ?
C9 C8 C13 N2 179.5(3) . . . . ?
N1 C8 C13 N2 1.8(4) . . . . ?
C14 N2 C13 C12 -24.4(4) . . . . ?
Zn1 N2 C13 C12 158.9(2) . . . . ?
C14 N2 C13 C8 154.9(3) . . . . ?
Zn1 N2 C13 C8 -21.7(3) . . . . ?
C13 N2 C14 C15 -177.1(3) . . . . ?
Zn1 N2 C14 C15 -1.0(4) . . . . ?
N2 C14 C15 C16 174.8(3) . . . . ?
N2 C14 C15 C20 -4.2(4) . . . . ?
C20 C15 C16 C17 1.4(4) . . . . ?
C14 C15 C16 C17 -177.7(3) . . . . ?
C15 C16 C17 C18 2.2(4) . . . . ?
C16 C17 C18 C19 -2.1(4) . . . . ?
C17 C18 C19 O4 179.9(3) . . . . ?
C17 C18 C19 C20 -1.7(4) . . . . ?
C23 O4 C19 C18 -13.9(4) . . . . ?
Zn2 O4 C19 C18 148.6(2) . . . . ?
C23 O4 C19 C20 167.5(2) . . . . ?
Zn2 O4 C19 C20 -29.9(2) . . . . ?
Zn2 O2 C20 C19 35.7(3) . . . . ?
Zn1 O2 C20 C19 -159.43(18) . . . . ?
Zn2 O2 C20 C15 -144.2(2) . . . . ?
Zn1 O2 C20 C15 20.7(4) . . . . ?
C18 C19 C20 O2 -174.8(2) . . . . ?
O4 C19 C20 O2 3.8(3) . . . . ?
C18 C19 C20 C15 5.1(4) . . . . ?
O4 C19 C20 C15 -176.3(2) . . . . ?
C16 C15 C20 O2 175.0(2) . . . . ?
C14 C15 C20 O2 -6.0(4) . . . . ?
C16 C15 C20 C19 -4.9(4) . . . . ?
C14 C15 C20 C19 174.1(2) . . . . ?
C2 O3 C21 C22 164.4(3) . . . . ?
C19 O4 C23 C24 -159.6(2) . . . . ?
Zn2 O4 C23 C24 45.4(3) . . . . ?
Zn2 O6 C25 O5 12.9(4) . . . . ?
Zn2 O6 C25 C26 -167.9(2) . . . . ?
Zn1 O5 C25 O6 0.2(4) . . . . ?
Zn1 O5 C25 C26 -178.95(19) . . . . ?
Zn2 O9 C28 O8 0.6(3) . . . . ?
Zn2 O9 C28 C29 -179.4(3) . . . . ?
Zn2 O8 C28 O9 -0.6(3) . . . . ?
Zn2 O8 C28 C29 179.4(3) . . . . ?
O2 Zn2 C28 O9 30.2(2) . . . . ?
O6 Zn2 C28 O9 -81.15(19) . . . . ?
O7 Zn2 C28 O9 175.98(17) . . . . ?
O8 Zn2 C28 O9 179.4(3) . . . . ?
O4 Zn2 C28 O9 85.10(18) . . . . ?
O2 Zn2 C28 O8 -149.21(17) . . . . ?
O6 Zn2 C28 O8 99.42(19) . . . . ?
O7 Zn2 C28 O8 -3.5(2) . . . . ?
O9 Zn2 C28 O8 -179.4(3) . . . . ?
O4 Zn2 C28 O8 -94.34(18) . . . . ?
O2 Zn2 C28 C29 -159(4) . . . . ?
O6 Zn2 C28 C29 90(4) . . . . ?
O7 Zn2 C28 C29 -13(4) . . . . ?
O8 Zn2 C28 C29 -10(4) . . . . ?
O9 Zn2 C28 C29 171(4) . . . . ?
O4 Zn2 C28 C29 -104(4) . . . . ?
